data_4511405
loop_
_publ_author_name
'Wang, Xiu-li'
'Sui, Fang-fang'
'Lin, Hong-yan'
'Zhang, Ju-wen'
'Liu, Guo-cheng'

_publ_section_title
;
 Multifunctional Cobalt(II) Coordination Polymers Tuned by Flexible
 Bis(pyridylamide) Ligands with Different Spacers and Polycarboxylates
;
_journal_issue 7
_journal_name_full 'Crystal Growth &amp; Design'
_journal_page_first 3438
_journal_paper_doi 10.1021/cg500371n
_journal_volume 14
_journal_year 2014
_chemical_formula_moiety 'C25 H25 Co N5 O6'
_chemical_formula_sum 'C25 H25 Co N5 O6'
_chemical_formula_weight 550.43
_chemical_name_systematic
; 
 ? 
;
_space_group_IT_number 15
_symmetry_cell_setting monoclinic
_symmetry_space_group_name_Hall '-C 2yc'
_symmetry_space_group_name_H-M 'C 1 2/c 1'
_atom_sites_solution_hydrogens geom
_atom_sites_solution_primary direct
_atom_sites_solution_secondary difmap
_audit_creation_method SHELXL-97
_cell_angle_alpha 90.00
_cell_angle_beta 90.172(2)
_cell_angle_gamma 90.00
_cell_formula_units_Z 8
_cell_length_a 23.8537(17)
_cell_length_b 10.4096(7)
_cell_length_c 19.8203(13)
_cell_measurement_temperature 296(2)
_cell_measurement_theta_max 25
_cell_measurement_theta_min 2.3
_cell_volume 4921.5(6)
_computing_cell_refinement 'Bruker SAINT'
_computing_data_collection 'Bruker APEX2'
_computing_data_reduction 'Bruker SAINT'
_computing_molecular_graphics 'Bruker SHELXTL'
_computing_publication_material 'Bruker SHELXTL'
_computing_structure_refinement 'SHELXL-97 (Sheldrick, 1997)'
_computing_structure_solution 'SHELXS-97 (Sheldrick, 1990)'
_diffrn_ambient_temperature 296(2)
_diffrn_measured_fraction_theta_full 0.998
_diffrn_measured_fraction_theta_max 0.998
_diffrn_measurement_device_type 'Bruker APEX-II CCD'
_diffrn_measurement_method '\f and \w scans'
_diffrn_radiation_monochromator graphite
_diffrn_radiation_source 'fine-focus sealed tube'
_diffrn_radiation_type MoK\a
_diffrn_radiation_wavelength 0.71073
_diffrn_reflns_av_R_equivalents 0.0178
_diffrn_reflns_av_sigmaI/netI 0.0189
_diffrn_reflns_limit_h_max 25
_diffrn_reflns_limit_h_min -28
_diffrn_reflns_limit_k_max 8
_diffrn_reflns_limit_k_min -12
_diffrn_reflns_limit_l_max 23
_diffrn_reflns_limit_l_min -23
_diffrn_reflns_number 12122
_diffrn_reflns_theta_full 25.00
_diffrn_reflns_theta_max 25.00
_diffrn_reflns_theta_min 1.71
_exptl_absorpt_coefficient_mu 0.749
_exptl_absorpt_correction_T_max 0.867
_exptl_absorpt_correction_T_min 0.799
_exptl_absorpt_correction_type multi-scan
_exptl_absorpt_process_details ' SADABS, Sheldrick, 1996'
_exptl_crystal_colour purple
_exptl_crystal_density_diffrn 1.486
_exptl_crystal_density_method 'not measured'
_exptl_crystal_description block
_exptl_crystal_F_000 2280
_exptl_crystal_size_max 0.34
_exptl_crystal_size_mid 0.25
_exptl_crystal_size_min 0.19
_refine_diff_density_max 0.474
_refine_diff_density_min -0.215
_refine_diff_density_rms 0.045
_refine_ls_extinction_method none
_refine_ls_goodness_of_fit_ref 1.026
_refine_ls_hydrogen_treatment constr
_refine_ls_matrix_type full
_refine_ls_number_parameters 334
_refine_ls_number_reflns 4337
_refine_ls_number_restraints 0
_refine_ls_restrained_S_all 1.026
_refine_ls_R_factor_all 0.0336
_refine_ls_R_factor_gt 0.0275
_refine_ls_shift/su_max 0.001
_refine_ls_shift/su_mean 0.000
_refine_ls_structure_factor_coef Fsqd
_refine_ls_weighting_details 'calc w=1/[\s^2^(Fo^2^)+(0.0357P)^2^+4.8801P] where P=(Fo^2^+2Fc^2^)/3'
_refine_ls_weighting_scheme calc
_refine_ls_wR_factor_gt 0.0697
_refine_ls_wR_factor_ref 0.0721
_reflns_number_gt 3774
_reflns_number_total 4337
_reflns_threshold_expression >2sigma(I)
_cod_data_source_file cg500371n_si_002.cif
_cod_data_source_block compound-5
_cod_depositor_comments
;
The following automatic conversions were performed:

'_symmetry_cell_setting' value 'Monoclinic' changed to 'monoclinic'
according to
/usr/data/users/saulius/crontab/automatic-downloads/rss-feeds/ACS/lib/dictionaries/cif_core.dic
dictionary named 'cif_core.dic' version 2.4.2 from 2011-04-26.

Automatic conversion script
Id: cif_fix_values 2281 2013-09-26 08:29:07Z andrius 

 Adding full bibliography for 4511401--4511410.cif.
;
_cod_original_sg_symbol_Hall '-C 2yc '
_cod_original_sg_symbol_H-M 'C 2/c'
_cod_database_code 4511405

loop_
_symmetry_equiv_pos_as_xyz
'x, y, z'
'-x, y, -z+1/2'
'x+1/2, y+1/2, z'
'-x+1/2, y+1/2, -z+1/2'
'-x, -y, -z'
'x, -y, z-1/2'
'-x+1/2, -y+1/2, -z'
'x+1/2, -y+1/2, z-1/2'

loop_
_atom_site_label
_atom_site_type_symbol
_atom_site_fract_x
_atom_site_fract_y
_atom_site_fract_z
_atom_site_U_iso_or_equiv
_atom_site_adp_type
_atom_site_occupancy
_atom_site_symmetry_multiplicity
_atom_site_calc_flag
_atom_site_refinement_flags
Co1 Co 0.948535(10) 0.10583(2) 0.071925(11) 0.02461(9) Uani 1 1 d .
O1 O 0.87617(7) 0.51419(13) -0.04764(8) 0.0476(4) Uani 1 1 d .
O2 O 0.68684(6) 1.04008(16) -0.17486(9) 0.0554(4) Uani 1 1 d .
O3 O 0.94664(6) 0.13582(13) -0.02822(6) 0.0380(3) Uani 1 1 d .
O4 O 0.96902(5) -0.04624(12) -0.08137(6) 0.0296(3) Uani 1 1 d .
O5 O 0.93588(6) -0.06310(12) -0.32920(6) 0.0315(3) Uani 1 1 d .
O6 O 0.92284(6) 0.11570(13) -0.38736(6) 0.0352(3) Uani 1 1 d .
N1 N 0.96646(7) 0.30201(14) 0.09102(7) 0.0294(3) Uani 1 1 d .
N2 N 0.91853(7) 0.62411(15) 0.03743(9) 0.0392(4) Uani 1 1 d .
H2B H 0.9228 0.7000 0.0538 0.047 Uiso 1 1 d R
N3 N 0.75530(7) 1.18548(16) -0.15596(8) 0.0346(4) Uani 1 1 d .
H3B H 0.7894 1.2047 -0.1656 0.042 Uiso 1 1 d R
N4 N 0.64281(7) 1.36168(15) -0.06696(8) 0.0312(4) Uani 1 1 d .
N5 N 0.85727(8) 0.42397(16) -0.19737(9) 0.0435(5) Uani 1 1 d .
H5B H 0.8517 0.4592 -0.1587 0.052 Uiso 1 1 d R
H5C H 0.8455 0.4610 -0.2335 0.052 Uiso 1 1 d R
C1 C 0.99917(8) 0.3344(2) 0.14291(10) 0.0370(5) Uani 1 1 d .
H1A H 1.0168 0.2699 0.1675 0.044 Uiso 1 1 calc R
C2 C 1.00766(9) 0.4610(2) 0.16120(12) 0.0447(5) Uani 1 1 d .
H2A H 1.0314 0.4813 0.1970 0.054 Uiso 1 1 calc R
C3 C 0.98070(8) 0.55711(19) 0.12595(11) 0.0378(5) Uani 1 1 d .
H3A H 0.9855 0.6427 0.1382 0.045 Uiso 1 1 calc R
C4 C 0.94632(8) 0.52470(17) 0.07193(9) 0.0300(4) Uani 1 1 d .
C5 C 0.94095(8) 0.39491(17) 0.05556(9) 0.0315(4) Uani 1 1 d .
H5A H 0.9189 0.3720 0.0187 0.038 Uiso 1 1 calc R
C6 C 0.88585(8) 0.61548(17) -0.01850(10) 0.0337(4) Uani 1 1 d .
C7 C 0.86190(10) 0.74238(19) -0.04190(11) 0.0439(5) Uani 1 1 d .
H7A H 0.8919 0.8053 -0.0432 0.053 Uiso 1 1 calc R
H7B H 0.8346 0.7715 -0.0090 0.053 Uiso 1 1 calc R
C8 C 0.83398(10) 0.7375(2) -0.11066(12) 0.0481(6) Uani 1 1 d .
H8A H 0.8027 0.6780 -0.1090 0.058 Uiso 1 1 calc R
H8B H 0.8606 0.7053 -0.1435 0.058 Uiso 1 1 calc R
C9 C 0.81292(10) 0.8682(2) -0.13335(11) 0.0420(5) Uani 1 1 d .
H9A H 0.8441 0.9281 -0.1329 0.050 Uiso 1 1 calc R
H9B H 0.7855 0.8987 -0.1011 0.050 Uiso 1 1 calc R
C10 C 0.78652(10) 0.8686(2) -0.20325(11) 0.0447(5) Uani 1 1 d .
H10A H 0.7515 0.8212 -0.2019 0.054 Uiso 1 1 calc R
H10B H 0.8113 0.8248 -0.2344 0.054 Uiso 1 1 calc R
C11 C 0.77513(9) 1.0043(2) -0.22932(10) 0.0387(5) Uani 1 1 d .
H11A H 0.8102 1.0511 -0.2317 0.046 Uiso 1 1 calc R
H11B H 0.7597 0.9992 -0.2746 0.046 Uiso 1 1 calc R
C12 C 0.73474(8) 1.07703(19) -0.18465(10) 0.0329(4) Uani 1 1 d .
C13 C 0.72712(8) 1.27088(18) -0.11196(9) 0.0304(4) Uani 1 1 d .
C14 C 0.75898(9) 1.3495(2) -0.07023(11) 0.0411(5) Uani 1 1 d .
H14A H 0.7979 1.3462 -0.0715 0.049 Uiso 1 1 calc R
C15 C 0.73207(10) 1.4322(2) -0.02705(12) 0.0483(6) Uani 1 1 d .
H15A H 0.7526 1.4858 0.0013 0.058 Uiso 1 1 calc R
C16 C 0.67427(9) 1.4346(2) -0.02617(11) 0.0414(5) Uani 1 1 d .
H16A H 0.6564 1.4893 0.0040 0.050 Uiso 1 1 calc R
C17 C 0.66907(8) 1.28174(18) -0.10956(9) 0.0312(4) Uani 1 1 d .
H17A H 0.6476 1.2316 -0.1386 0.037 Uiso 1 1 calc R
C18 C 0.92992(7) 0.12755(16) -0.14499(8) 0.0215(4) Uani 1 1 d .
C19 C 0.93629(7) 0.06484(17) -0.20655(8) 0.0232(4) Uani 1 1 d .
H19A H 0.9525 -0.0164 -0.2083 0.028 Uiso 1 1 calc R
C20 C 0.91816(7) 0.12513(16) -0.26581(8) 0.0232(4) Uani 1 1 d .
C21 C 0.89319(7) 0.24537(17) -0.26338(8) 0.0264(4) Uani 1 1 d .
H21A H 0.8817 0.2849 -0.3032 0.032 Uiso 1 1 calc R
C22 C 0.88513(7) 0.30797(17) -0.20141(9) 0.0263(4) Uani 1 1 d .
C23 C 0.90435(7) 0.24745(17) -0.14254(8) 0.0252(4) Uani 1 1 d .
H23A H 0.8999 0.2882 -0.1011 0.030 Uiso 1 1 calc R
C24 C 0.92573(7) 0.05660(17) -0.33218(8) 0.0260(4) Uani 1 1 d .
C25 C 0.95069(7) 0.06671(17) -0.08011(8) 0.0233(4) Uani 1 1 d .

loop_
_atom_site_aniso_label
_atom_site_aniso_U_11
_atom_site_aniso_U_22
_atom_site_aniso_U_33
_atom_site_aniso_U_23
_atom_site_aniso_U_13
_atom_site_aniso_U_12
Co1 0.03968(16) 0.01946(13) 0.01467(13) 0.00010(9) -0.00148(10) 0.00658(10)
O1 0.0677(10) 0.0249(7) 0.0500(9) -0.0060(7) -0.0206(8) 0.0060(7)
O2 0.0368(9) 0.0544(10) 0.0751(12) -0.0331(9) 0.0093(8) -0.0095(7)
O3 0.0612(9) 0.0369(8) 0.0158(6) -0.0017(5) -0.0028(6) 0.0185(7)
O4 0.0388(7) 0.0230(7) 0.0270(7) 0.0033(5) -0.0015(5) 0.0065(6)
O5 0.0457(8) 0.0271(7) 0.0217(6) -0.0044(5) -0.0002(6) 0.0002(6)
O6 0.0514(8) 0.0374(8) 0.0169(6) 0.0021(5) -0.0026(6) -0.0011(6)
N1 0.0395(9) 0.0235(8) 0.0251(8) 0.0005(6) 0.0002(7) 0.0025(7)
N2 0.0548(11) 0.0165(8) 0.0462(10) -0.0029(7) -0.0132(8) 0.0003(7)
N3 0.0290(8) 0.0372(9) 0.0376(9) -0.0070(7) 0.0024(7) -0.0017(7)
N4 0.0393(9) 0.0268(8) 0.0275(8) -0.0022(7) -0.0034(7) 0.0045(7)
N5 0.0620(12) 0.0359(10) 0.0325(9) -0.0039(7) -0.0109(8) 0.0255(9)
C1 0.0409(11) 0.0320(11) 0.0379(11) 0.0020(9) -0.0093(9) 0.0022(9)
C2 0.0475(13) 0.0386(12) 0.0478(13) -0.0053(10) -0.0174(10) -0.0038(10)
C3 0.0405(11) 0.0250(10) 0.0477(12) -0.0062(9) -0.0044(9) -0.0049(9)
C4 0.0340(10) 0.0221(9) 0.0340(10) -0.0002(8) 0.0011(8) 0.0000(8)
C5 0.0442(11) 0.0223(9) 0.0279(10) -0.0010(8) -0.0049(8) 0.0008(8)
C6 0.0390(11) 0.0220(10) 0.0399(11) -0.0010(8) -0.0008(9) 0.0011(8)
C7 0.0568(14) 0.0242(10) 0.0505(13) -0.0008(9) -0.0117(11) 0.0041(10)
C8 0.0601(14) 0.0302(11) 0.0538(14) -0.0041(10) -0.0128(11) 0.0094(10)
C9 0.0520(13) 0.0319(11) 0.0422(12) -0.0053(9) -0.0092(10) 0.0065(10)
C10 0.0530(13) 0.0387(12) 0.0424(12) -0.0130(10) -0.0091(10) 0.0104(10)
C11 0.0396(11) 0.0440(12) 0.0326(10) -0.0056(9) -0.0019(9) 0.0071(9)
C12 0.0347(11) 0.0334(11) 0.0306(10) -0.0017(8) -0.0049(8) 0.0043(9)
C13 0.0371(11) 0.0271(10) 0.0271(9) 0.0001(7) -0.0008(8) -0.0008(8)
C14 0.0367(11) 0.0436(12) 0.0432(12) -0.0075(10) -0.0031(9) -0.0076(10)
C15 0.0503(14) 0.0463(13) 0.0482(13) -0.0190(11) -0.0061(11) -0.0125(11)
C16 0.0514(13) 0.0342(11) 0.0387(12) -0.0127(9) -0.0018(10) 0.0008(10)
C17 0.0359(10) 0.0301(10) 0.0276(9) -0.0046(8) -0.0042(8) -0.0001(8)
C18 0.0243(9) 0.0229(9) 0.0173(8) 0.0005(7) -0.0006(7) 0.0010(7)
C19 0.0271(9) 0.0210(8) 0.0215(9) -0.0016(7) 0.0000(7) 0.0023(7)
C20 0.0260(9) 0.0254(9) 0.0183(8) -0.0004(7) -0.0012(7) -0.0023(7)
C21 0.0314(10) 0.0280(10) 0.0198(8) 0.0037(7) -0.0044(7) 0.0019(8)
C22 0.0281(9) 0.0246(9) 0.0261(9) -0.0008(7) -0.0039(7) 0.0050(7)
C23 0.0302(9) 0.0270(9) 0.0183(8) -0.0045(7) -0.0014(7) 0.0042(7)
C24 0.0282(9) 0.0290(10) 0.0208(9) -0.0031(7) -0.0012(7) -0.0017(8)
C25 0.0252(9) 0.0267(9) 0.0179(8) 0.0016(7) 0.0014(7) 0.0017(7)

loop_
_atom_type_symbol
_atom_type_description
_atom_type_scat_dispersion_real
_atom_type_scat_dispersion_imag
_atom_type_scat_source
C C 0.0033 0.0016 'International Tables Vol C Tables 4.2.6.8 and 6.1.1.4'
H H 0.0000 0.0000 'International Tables Vol C Tables 4.2.6.8 and 6.1.1.4'
Co Co 0.3494 0.9721 'International Tables Vol C Tables 4.2.6.8 and 6.1.1.4'
N N 0.0061 0.0033 'International Tables Vol C Tables 4.2.6.8 and 6.1.1.4'
O O 0.0106 0.0060 'International Tables Vol C Tables 4.2.6.8 and 6.1.1.4'

loop_
_geom_angle_atom_site_label_1
_geom_angle_atom_site_label_2
_geom_angle_atom_site_label_3
_geom_angle
_geom_angle_site_symmetry_1
_geom_angle_site_symmetry_3
O3 Co1 O5 169.45(6) . 6_556
O3 Co1 O4 98.88(5) . 5_755
O5 Co1 O4 89.49(5) 6_556 5_755
O3 Co1 N1 91.75(6) . .
O5 Co1 N1 93.96(5) 6_556 .
O4 Co1 N1 94.67(5) 5_755 .
O3 Co1 N4 85.00(6) . 7_665
O5 Co1 N4 85.82(5) 6_556 7_665
O4 Co1 N4 170.94(5) 5_755 7_665
N1 Co1 N4 93.38(6) . 7_665
C25 O3 Co1 135.76(12) . .
C25 O4 Co1 127.59(12) . 5_755
C24 O5 Co1 101.45(11) . 6
C1 N1 C5 119.06(16) . .
C1 N1 Co1 119.93(13) . .
C5 N1 Co1 120.69(12) . .
C6 N2 C4 128.17(16) . .
C6 N2 H2B 115.9 . .
C4 N2 H2B 116.0 . .
C12 N3 C13 127.55(16) . .
C12 N3 H3B 116.2 . .
C13 N3 H3B 116.2 . .
C16 N4 C17 118.05(17) . .
C16 N4 Co1 119.46(13) . 7_665
C17 N4 Co1 121.98(12) . 7_665
C22 N5 H5B 120.0 . .
C22 N5 H5C 120.0 . .
H5B N5 H5C 120.0 . .
N1 C1 C2 121.94(19) . .
N1 C1 H1A 119.0 . .
C2 C1 H1A 119.0 . .
C3 C2 C1 119.44(19) . .
C3 C2 H2A 120.3 . .
C1 C2 H2A 120.3 . .
C2 C3 C4 119.23(18) . .
C2 C3 H3A 120.4 . .
C4 C3 H3A 120.4 . .
C3 C4 C5 117.92(18) . .
C3 C4 N2 118.23(17) . .
C5 C4 N2 123.84(17) . .
N1 C5 C4 122.37(17) . .
N1 C5 H5A 118.8 . .
C4 C5 H5A 118.8 . .
O1 C6 N2 123.37(17) . .
O1 C6 C7 122.51(18) . .
N2 C6 C7 114.12(16) . .
C6 C7 C8 114.28(17) . .
C6 C7 H7A 108.7 . .
C8 C7 H7A 108.7 . .
C6 C7 H7B 108.7 . .
C8 C7 H7B 108.7 . .
H7A C7 H7B 107.6 . .
C7 C8 C9 112.36(17) . .
C7 C8 H8A 109.1 . .
C9 C8 H8A 109.1 . .
C7 C8 H8B 109.1 . .
C9 C8 H8B 109.1 . .
H8A C8 H8B 107.9 . .
C8 C9 C10 114.09(17) . .
C8 C9 H9A 108.7 . .
C10 C9 H9A 108.7 . .
C8 C9 H9B 108.7 . .
C10 C9 H9B 108.7 . .
H9A C9 H9B 107.6 . .
C9 C10 C11 112.54(17) . .
C9 C10 H10A 109.1 . .
C11 C10 H10A 109.1 . .
C9 C10 H10B 109.1 . .
C11 C10 H10B 109.1 . .
H10A C10 H10B 107.8 . .
C12 C11 C10 112.17(17) . .
C12 C11 H11A 109.2 . .
C10 C11 H11A 109.2 . .
C12 C11 H11B 109.2 . .
C10 C11 H11B 109.2 . .
H11A C11 H11B 107.9 . .
O2 C12 N3 122.21(18) . .
O2 C12 C11 122.19(18) . .
N3 C12 C11 115.60(17) . .
C14 C13 C17 118.37(18) . .
C14 C13 N3 118.48(17) . .
C17 C13 N3 123.13(17) . .
C15 C14 C13 119.0(2) . .
C15 C14 H14A 120.5 . .
C13 C14 H14A 120.5 . .
C14 C15 C16 119.23(19) . .
C14 C15 H15A 120.4 . .
C16 C15 H15A 120.4 . .
N4 C16 C15 122.73(19) . .
N4 C16 H16A 118.6 . .
C15 C16 H16A 118.6 . .
N4 C17 C13 122.60(17) . .
N4 C17 H17A 118.7 . .
C13 C17 H17A 118.7 . .
C23 C18 C19 120.04(15) . .
C23 C18 C25 119.21(15) . .
C19 C18 C25 120.75(15) . .
C18 C19 C20 119.40(16) . .
C18 C19 H19A 120.3 . .
C20 C19 H19A 120.3 . .
C21 C20 C19 120.49(15) . .
C21 C20 C24 120.65(15) . .
C19 C20 C24 118.86(15) . .
C20 C21 C22 120.60(15) . .
C20 C21 H21A 119.7 . .
C22 C21 H21A 119.7 . .
N5 C22 C23 120.07(16) . .
N5 C22 C21 121.58(16) . .
C23 C22 C21 118.31(16) . .
C18 C23 C22 121.12(15) . .
C18 C23 H23A 119.4 . .
C22 C23 H23A 119.4 . .
O6 C24 O5 122.04(16) . .
O6 C24 C20 121.43(16) . .
O5 C24 C20 116.53(15) . .
O4 C25 O3 125.41(16) . .
O4 C25 C18 119.19(15) . .
O3 C25 C18 115.38(15) . .

loop_
_geom_bond_atom_site_label_1
_geom_bond_atom_site_label_2
_geom_bond_distance
_geom_bond_site_symmetry_2
Co1 O3 2.0096(12) .
Co1 O5 2.0329(12) 6_556
Co1 O4 2.0700(12) 5_755
Co1 N1 2.1202(15) .
Co1 N4 2.2070(16) 7_665
O1 C6 1.224(2) .
O2 C12 1.222(2) .
O3 C25 1.259(2) .
O4 C25 1.255(2) .
O4 Co1 2.0701(13) 5_755
O5 C24 1.271(2) .
O5 Co1 2.0329(12) 6
O6 C24 1.256(2) .
N1 C1 1.333(2) .
N1 C5 1.340(2) .
N2 C6 1.356(3) .
N2 C4 1.405(2) .
N2 H2B 0.8598 .
N3 C12 1.355(2) .
N3 C13 1.416(2) .
N3 H3B 0.8595 .
N4 C16 1.338(3) .
N4 C17 1.342(2) .
N4 Co1 2.2070(16) 7_665
N5 C22 1.381(2) .
N5 H5B 0.8604 .
N5 H5C 0.8597 .
C1 C2 1.382(3) .
C1 H1A 0.9300 .
C2 C3 1.378(3) .
C2 H2A 0.9300 .
C3 C4 1.388(3) .
C3 H3A 0.9300 .
C4 C5 1.395(3) .
C5 H5A 0.9300 .
C6 C7 1.511(3) .
C7 C8 1.516(3) .
C7 H7A 0.9700 .
C7 H7B 0.9700 .
C8 C9 1.518(3) .
C8 H8A 0.9700 .
C8 H8B 0.9700 .
C9 C10 1.520(3) .
C9 H9A 0.9700 .
C9 H9B 0.9700 .
C10 C11 1.528(3) .
C10 H10A 0.9700 .
C10 H10B 0.9700 .
C11 C12 1.513(3) .
C11 H11A 0.9700 .
C11 H11B 0.9700 .
C13 C14 1.388(3) .
C13 C17 1.390(3) .
C14 C15 1.374(3) .
C14 H14A 0.9300 .
C15 C16 1.379(3) .
C15 H15A 0.9300 .
C16 H16A 0.9300 .
C17 H17A 0.9300 .
C18 C23 1.390(2) .
C18 C19 1.393(2) .
C18 C25 1.516(2) .
C19 C20 1.399(2) .
C19 H19A 0.9300 .
C20 C21 1.387(2) .
C20 C24 1.508(2) .
C21 C22 1.404(2) .
C21 H21A 0.9300 .
C22 C23 1.402(2) .
C23 H23A 0.9300 .

loop_
_geom_torsion_atom_site_label_1
_geom_torsion_atom_site_label_2
_geom_torsion_atom_site_label_3
_geom_torsion_atom_site_label_4
_geom_torsion
_geom_torsion_site_symmetry_1
O5 Co1 O3 C25 -76.4(3) 6_556
O4 Co1 O3 C25 65.74(19) 5_755
N1 Co1 O3 C25 160.74(18) .
N4 Co1 O3 C25 -106.02(19) 7_665
O3 Co1 N1 C1 -146.11(15) .
O5 Co1 N1 C1 42.76(15) 6_556
O4 Co1 N1 C1 -47.05(15) 5_755
N4 Co1 N1 C1 128.80(15) 7_665
O3 Co1 N1 C5 40.43(15) .
O5 Co1 N1 C5 -130.70(14) 6_556
O4 Co1 N1 C5 139.49(14) 5_755
N4 Co1 N1 C5 -44.66(15) 7_665
C5 N1 C1 C2 -0.1(3) .
Co1 N1 C1 C2 -173.67(17) .
N1 C1 C2 C3 1.5(3) .
C1 C2 C3 C4 -1.2(3) .
C2 C3 C4 C5 -0.3(3) .
C2 C3 C4 N2 178.97(19) .
C6 N2 C4 C3 175.9(2) .
C6 N2 C4 C5 -4.8(3) .
C1 N1 C5 C4 -1.5(3) .
Co1 N1 C5 C4 171.99(14) .
C3 C4 C5 N1 1.7(3) .
N2 C4 C5 N1 -177.53(18) .
C4 N2 C6 O1 -0.3(4) .
C4 N2 C6 C7 179.39(19) .
O1 C6 C7 C8 -10.5(3) .
N2 C6 C7 C8 169.8(2) .
C6 C7 C8 C9 -177.4(2) .
C7 C8 C9 C10 177.9(2) .
C8 C9 C10 C11 -170.1(2) .
C9 C10 C11 C12 -61.1(2) .
C13 N3 C12 O2 0.1(3) .
C13 N3 C12 C11 -179.53(17) .
C10 C11 C12 O2 -61.0(3) .
C10 C11 C12 N3 118.72(19) .
C12 N3 C13 C14 158.20(19) .
C12 N3 C13 C17 -23.2(3) .
C17 C13 C14 C15 1.7(3) .
N3 C13 C14 C15 -179.6(2) .
C13 C14 C15 C16 0.2(4) .
C17 N4 C16 C15 1.0(3) .
Co1 N4 C16 C15 -170.94(18) 7_665
C14 C15 C16 N4 -1.6(4) .
C16 N4 C17 C13 1.0(3) .
Co1 N4 C17 C13 172.77(14) 7_665
C14 C13 C17 N4 -2.4(3) .
N3 C13 C17 N4 179.00(17) .
C23 C18 C19 C20 1.7(3) .
C25 C18 C19 C20 -178.15(15) .
C18 C19 C20 C21 -1.1(3) .
C18 C19 C20 C24 179.51(15) .
C19 C20 C21 C22 -0.7(3) .
C24 C20 C21 C22 178.70(16) .
C20 C21 C22 N5 -175.92(18) .
C20 C21 C22 C23 1.8(3) .
C19 C18 C23 C22 -0.7(3) .
C25 C18 C23 C22 179.21(16) .
N5 C22 C23 C18 176.65(17) .
C21 C22 C23 C18 -1.1(3) .
Co1 O5 C24 O6 3.4(2) 6
Co1 O5 C24 C20 -175.66(12) 6
C21 C20 C24 O6 17.6(3) .
C19 C20 C24 O6 -162.99(17) .
C21 C20 C24 O5 -163.33(17) .
C19 C20 C24 O5 16.1(2) .
Co1 O4 C25 O3 -73.7(2) 5_755
Co1 O4 C25 C18 107.90(16) 5_755
Co1 O3 C25 O4 -15.6(3) .
Co1 O3 C25 C18 162.85(13) .
C23 C18 C25 O4 173.45(16) .
C19 C18 C25 O4 -6.7(2) .
C23 C18 C25 O3 -5.1(2) .
C19 C18 C25 O3 174.83(16) .
